data_4108211
loop_
_publ_author_name
'Orion B. Berryman'
'Aaron C. Sather'
'Benjamin P. Hay'
'Jeffrey S. Meisner'
'Darren W. Johnson'

_publ_section_title
;
 Solution Phase Measurement of Both Weak \s and C-H...X-Hydrogen Bonding
 Interactions in Synthetic Anion Receptors
;
_journal_name_full 'Journal of the American Chemical Society'
_journal_page_first 10895
_journal_page_last 10897
_journal_paper_doi 10.1021/ja8035652
_journal_volume 130
_journal_year 2008
_chemical_formula_sum 'C42 H48 N6 O21 S3'
_chemical_formula_weight 1069.04
_chemical_name_systematic
; 
 ? 
;
_space_group_IT_number 14
_symmetry_cell_setting monoclinic
_symmetry_space_group_name_Hall '-P 2yn'
_symmetry_space_group_name_H-M 'P 1 21/n 1'
_atom_sites_solution_hydrogens geom
_atom_sites_solution_primary direct
_atom_sites_solution_secondary difmap
_audit_creation_method SHELXL-97
_cell_angle_alpha 90.00
_cell_angle_beta 110.669(7)
_cell_angle_gamma 90.00
_cell_formula_units_Z 4
_cell_length_a 28.272(12)
_cell_length_b 5.075(2)
_cell_length_c 37.126(15)
_cell_measurement_reflns_used 1811
_cell_measurement_temperature 173(2)
_cell_measurement_theta_max 19.28
_cell_measurement_theta_min 2.31
_cell_volume 4984(4)
_computing_cell_refinement 'Bruker SMART'
_computing_data_collection 'Bruker SMART'
_computing_data_reduction 'Bruker SAINT'
_computing_molecular_graphics 'Bruker SHELXTL'
_computing_publication_material 'Bruker SHELXTL'
_computing_structure_refinement 'Bruker SHELXTL'
_computing_structure_solution 'Bruker SHELXTL'
_diffrn_ambient_temperature 173(2)
_diffrn_measured_fraction_theta_full 0.999
_diffrn_measured_fraction_theta_max 0.999
_diffrn_measurement_device_type 'CCD area detector'
_diffrn_measurement_method 'phi and omega scans'
_diffrn_radiation_monochromator graphite
_diffrn_radiation_source 'fine-focus sealed tube'
_diffrn_radiation_type MoK\a
_diffrn_radiation_wavelength 0.71073
_diffrn_reflns_av_R_equivalents 0.0953
_diffrn_reflns_av_sigmaI/netI 0.1162
_diffrn_reflns_limit_h_max 33
_diffrn_reflns_limit_h_min -33
_diffrn_reflns_limit_k_max 6
_diffrn_reflns_limit_k_min -6
_diffrn_reflns_limit_l_max 44
_diffrn_reflns_limit_l_min -44
_diffrn_reflns_number 33339
_diffrn_reflns_theta_full 25.00
_diffrn_reflns_theta_max 25.00
_diffrn_reflns_theta_min 0.79
_exptl_absorpt_coefficient_mu 0.233
_exptl_absorpt_correction_T_max 0.9953
_exptl_absorpt_correction_T_min 0.8352
_exptl_absorpt_process_details SADABS
_exptl_crystal_colour colorless
_exptl_crystal_density_diffrn 1.425
_exptl_crystal_description needle
_exptl_crystal_F_000 2232
_exptl_crystal_size_max 0.80
_exptl_crystal_size_mid 0.05
_exptl_crystal_size_min 0.02
_refine_diff_density_max 0.616
_refine_diff_density_min -0.332
_refine_diff_density_rms 0.059
_refine_ls_extinction_method none
_refine_ls_goodness_of_fit_ref 0.946
_refine_ls_hydrogen_treatment mixed
_refine_ls_matrix_type full
_refine_ls_number_parameters 544
_refine_ls_number_reflns 8731
_refine_ls_number_restraints 0
_refine_ls_restrained_S_all 0.946
_refine_ls_R_factor_all 0.1736
_refine_ls_R_factor_gt 0.0857
_refine_ls_shift/su_max 0.000
_refine_ls_shift/su_mean 0.000
_refine_ls_structure_factor_coef Fsqd
_refine_ls_weighting_details 'calc w=1/[\s^2^(Fo^2^)+(0.1240P)^2^+0.0000P] where P=(Fo^2^+2Fc^2^)/3'
_refine_ls_weighting_scheme calc
_refine_ls_wR_factor_gt 0.2289
_refine_ls_wR_factor_ref 0.2637
_reflns_number_gt 3582
_reflns_number_total 8731
_reflns_threshold_expression >2sigma(I)
_cod_data_source_file ja8035652-file001.cif
_cod_data_source_block ob148
_cod_database_code 4108211

loop_
_symmetry_equiv_pos_as_xyz
'x, y, z'
'-x+1/2, y+1/2, -z+1/2'
'-x, -y, -z'
'x-1/2, -y-1/2, z-1/2'

loop_
_atom_site_label
_atom_site_type_symbol
_atom_site_fract_x
_atom_site_fract_y
_atom_site_fract_z
_atom_site_U_iso_or_equiv
_atom_site_adp_type
_atom_site_occupancy
_atom_site_symmetry_multiplicity
_atom_site_calc_flag
_atom_site_refinement_flags
O1 O 0.95643(16) 0.4563(9) 0.42965(11) 0.0727(13) Uani 1 1 d .
O2 O 0.8958(2) 0.1757(15) 0.41374(16) 0.151(3) Uani 1 1 d .
O3 O 0.79617(16) 0.0450(12) 0.49437(15) 0.0859(15) Uani 1 1 d .
O4 O 0.7870(2) 0.3867(11) 0.52629(18) 0.115(2) Uani 1 1 d .
O5 O 0.7402(2) 0.3690(11) 0.61684(16) 0.1084(19) Uani 1 1 d .
O6 O 0.6638(3) 0.3060(14) 0.61454(16) 0.119(2) Uani 1 1 d .
O7 O 0.59374(17) 0.8810(11) 0.68948(14) 0.0911(17) Uani 1 1 d .
O8 O 0.63444(17) 1.2464(13) 0.70994(16) 0.0926(17) Uani 1 1 d .
O9 O 1.21364(15) 1.3537(7) 0.75227(13) 0.0589(11) Uani 1 1 d .
O10 O 1.28748(15) 1.3437(9) 0.79821(13) 0.0775(14) Uani 1 1 d .
O11 O 1.31281(19) 0.7644(11) 0.90790(14) 0.111(2) Uani 1 1 d .
O12 O 1.26927(16) 0.4141(13) 0.89879(12) 0.0889(16) Uani 1 1 d .
O13 O 1.10557(13) 0.3727(8) 0.79145(12) 0.0659(12) Uani 1 1 d .
O14 O 1.08747(10) 0.7100(6) 0.74871(9) 0.0381(8) Uani 1 1 d .
O15 O 0.81258(14) 1.3210(10) 0.72964(12) 0.0711(13) Uani 1 1 d .
O16 O 0.84587(13) 1.0448(8) 0.69800(9) 0.0577(11) Uani 1 1 d .
O17 O 0.97808(14) 1.0609(8) 0.53937(9) 0.0531(10) Uani 1 1 d .
O18 O 0.94054(11) 0.9358(8) 0.58039(9) 0.0471(10) Uani 1 1 d .
N1 N 0.92013(19) 0.3510(11) 0.43410(13) 0.0632(14) Uani 1 1 d .
N2 N 0.80922(19) 0.2641(14) 0.50850(16) 0.0697(15) Uani 1 1 d .
N3 N 0.7034(3) 0.4273(13) 0.62469(17) 0.0840(18) Uani 1 1 d .
N4 N 0.6299(2) 1.0246(16) 0.69594(18) 0.0778(18) Uani 1 1 d .
N5 N 1.27812(19) 0.6327(12) 0.88893(15) 0.0618(14) Uani 1 1 d .
N6 N 1.2442(2) 1.2629(10) 0.78259(16) 0.0593(14) Uani 1 1 d .
C1 C 0.96449(16) 0.8954(11) 0.71826(13) 0.0384(13) Uani 1 1 d .
C2 C 0.93066(18) 1.0803(12) 0.69597(14) 0.0499(15) Uani 1 1 d .
C3 C 0.92983(19) 1.1525(13) 0.65950(14) 0.0601(18) Uani 1 1 d .
C4 C 0.96833(19) 1.0685(11) 0.64675(12) 0.0460(14) Uani 1 1 d .
C5 C 1.00534(16) 0.8841(10) 0.67020(13) 0.0357(12) Uani 1 1 d .
C6 C 1.00234(16) 0.7938(9) 0.70472(13) 0.0327(11) Uani 1 1 d .
C7 C 0.9616(2) 0.8057(12) 0.75663(13) 0.0514(15) Uani 1 1 d .
H7A H 0.9706 0.6166 0.7606 0.062 Uiso 1 1 calc R
H7B H 0.9265 0.8265 0.7561 0.062 Uiso 1 1 calc R
C8 C 0.9977(2) 0.9670(12) 0.79037(14) 0.0546(16) Uani 1 1 d .
H8A H 1.0328 0.9251 0.7935 0.082 Uiso 1 1 calc R
H8B H 0.9917 0.9229 0.8141 0.082 Uiso 1 1 calc R
H8C H 0.9916 1.1554 0.7850 0.082 Uiso 1 1 calc R
C9 C 1.04874(18) 0.8016(12) 0.65690(14) 0.0492(15) Uani 1 1 d .
H9A H 1.0355 0.7723 0.6287 0.059 Uiso 1 1 calc R
H9B H 1.0636 0.6341 0.6695 0.059 Uiso 1 1 calc R
C10 C 1.09036(19) 1.0186(14) 0.66711(16) 0.0645(19) Uani 1 1 d .
H10A H 1.0808 1.1551 0.6472 0.097 Uiso 1 1 calc R
H10B H 1.1226 0.9396 0.6686 0.097 Uiso 1 1 calc R
H10C H 1.0938 1.0975 0.6920 0.097 Uiso 1 1 calc R
C11 C 0.8909(3) 1.378(2) 0.63455(17) 0.138(5) Uani 1 1 d .
H11A H 0.8802 1.4949 0.6517 0.165 Uiso 1 1 calc R
H11B H 0.9071 1.4873 0.6200 0.165 Uiso 1 1 calc R
C12 C 0.8488(4) 1.240(3) 0.6090(3) 0.164(5) Uani 1 1 d .
H12A H 0.8600 1.1259 0.5923 0.246 Uiso 1 1 calc R
H12B H 0.8238 1.3663 0.5932 0.246 Uiso 1 1 calc R
H12C H 0.8334 1.1323 0.6239 0.246 Uiso 1 1 calc R
C13 C 1.03832(16) 0.5869(11) 0.72743(15) 0.0490(14) Uani 1 1 d .
H13A H 1.0247 0.5019 0.7457 0.059 Uiso 1 1 calc R
H13B H 1.0426 0.4497 0.7099 0.059 Uiso 1 1 calc R
C14 C 1.11640(18) 0.5750(13) 0.77984(14) 0.0452(14) Uani 1 1 d .
C15 C 1.16638(16) 0.7116(10) 0.79932(13) 0.0327(11) Uani 1 1 d .
C16 C 1.18094(16) 0.9282(10) 0.78166(14) 0.0396(13) Uani 1 1 d .
H16 H 1.1594 0.9968 0.7577 0.047 Uiso 1 1 calc R
C17 C 1.2285(2) 1.0360(10) 0.80121(16) 0.0468(14) Uani 1 1 d .
C18 C 1.26131(18) 0.9489(12) 0.83513(16) 0.0517(16) Uani 1 1 d .
H18 H 1.2936 1.0264 0.8472 0.062 Uiso 1 1 calc R
C19 C 1.2440(2) 0.7309(12) 0.85176(15) 0.0527(15) Uani 1 1 d .
C20 C 1.19831(17) 0.6179(10) 0.83385(14) 0.0405(13) Uani 1 1 d .
H20 H 1.1883 0.4716 0.8454 0.049 Uiso 1 1 calc R
C21 C 0.89227(18) 1.2044(13) 0.71115(15) 0.0549(16) Uani 1 1 d .
H21A H 0.9062 1.2103 0.7396 0.066 Uiso 1 1 calc R
H21B H 0.8847 1.3870 0.7014 0.066 Uiso 1 1 calc R
C22 C 0.8094(2) 1.1319(13) 0.70942(16) 0.0519(16) Uani 1 1 d .
C23 C 0.7617(2) 0.9772(13) 0.69304(15) 0.0518(16) Uani 1 1 d .
C24 C 0.7198(2) 1.0538(13) 0.70330(16) 0.0582(16) Uani 1 1 d .
H24 H 0.7237 1.1893 0.7218 0.070 Uiso 1 1 calc R
C25 C 0.6746(2) 0.9354(15) 0.68695(17) 0.0586(17) Uani 1 1 d .
C26 C 0.6670(2) 0.7308(15) 0.66136(18) 0.071(2) Uani 1 1 d .
H26 H 0.6351 0.6473 0.6504 0.085 Uiso 1 1 calc R
C27 C 0.7090(2) 0.6508(14) 0.65213(18) 0.0660(18) Uani 1 1 d .
C28 C 0.7553(2) 0.7711(12) 0.66761(16) 0.0555(16) Uani 1 1 d .
H28 H 0.7829 0.7122 0.6608 0.067 Uiso 1 1 calc R
C29 C 0.9693(2) 1.1343(11) 0.60830(13) 0.0498(15) Uani 1 1 d .
H29A H 0.9542 1.3106 0.6004 0.060 Uiso 1 1 calc R
H29B H 1.0046 1.1387 0.6091 0.060 Uiso 1 1 calc R
C30 C 0.95009(18) 0.9181(11) 0.54799(13) 0.0370(12) Uani 1 1 d .
C31 C 0.91912(17) 0.7060(10) 0.52151(12) 0.0355(12) Uani 1 1 d .
C32 C 0.93272(17) 0.6295(11) 0.49013(13) 0.0384(13) Uani 1 1 d .
H32 H 0.9596 0.7142 0.4850 0.046 Uiso 1 1 calc R
C33 C 0.90594(19) 0.4282(12) 0.46700(13) 0.0454(14) Uani 1 1 d .
C34 C 0.86629(18) 0.3057(12) 0.47200(14) 0.0482(14) Uani 1 1 d .
H34 H 0.8485 0.1677 0.4555 0.058 Uiso 1 1 calc R
C35 C 0.85300(19) 0.3912(12) 0.50232(16) 0.0527(15) Uani 1 1 d .
C36 C 0.87943(18) 0.5893(11) 0.52737(13) 0.0412(13) Uani 1 1 d .
H36 H 0.8697 0.6418 0.5483 0.049 Uiso 1 1 calc R

loop_
_atom_site_aniso_label
_atom_site_aniso_U_11
_atom_site_aniso_U_22
_atom_site_aniso_U_33
_atom_site_aniso_U_23
_atom_site_aniso_U_13
_atom_site_aniso_U_12
O1 0.073(3) 0.100(4) 0.062(3) -0.026(2) 0.045(2) -0.026(3)
O2 0.161(5) 0.213(7) 0.118(4) -0.123(5) 0.097(4) -0.124(5)
O3 0.055(3) 0.099(4) 0.099(4) 0.012(3) 0.021(3) -0.022(3)
O4 0.112(4) 0.102(4) 0.186(6) -0.027(4) 0.121(4) -0.024(3)
O5 0.128(5) 0.099(4) 0.125(5) -0.020(3) 0.077(4) 0.004(4)
O6 0.122(5) 0.144(6) 0.087(4) -0.007(4) 0.034(4) -0.032(4)
O7 0.048(3) 0.124(5) 0.110(4) 0.020(3) 0.038(3) -0.014(3)
O8 0.065(3) 0.107(5) 0.134(4) 0.023(4) 0.070(3) 0.029(3)
O9 0.064(3) 0.041(3) 0.074(3) -0.005(2) 0.026(2) -0.002(2)
O10 0.049(2) 0.084(4) 0.098(3) -0.018(3) 0.023(2) -0.030(2)
O11 0.092(4) 0.099(4) 0.081(3) -0.011(3) -0.044(3) 0.006(3)
O12 0.062(3) 0.125(5) 0.057(3) 0.022(3) -0.008(2) 0.018(3)
O13 0.046(2) 0.055(3) 0.080(3) 0.030(2) 0.000(2) -0.011(2)
O14 0.0213(16) 0.044(2) 0.0395(19) 0.0058(17) -0.0014(15) -0.0094(15)
O15 0.058(2) 0.105(4) 0.062(3) -0.005(3) 0.035(2) 0.013(3)
O16 0.037(2) 0.099(3) 0.041(2) -0.003(2) 0.0177(17) 0.018(2)
O17 0.067(2) 0.064(3) 0.036(2) -0.0083(19) 0.0274(19) -0.014(2)
O18 0.0343(18) 0.082(3) 0.0248(17) -0.0105(18) 0.0099(15) 0.0019(19)
N1 0.063(3) 0.086(4) 0.044(3) -0.033(3) 0.024(3) -0.016(3)
N2 0.052(3) 0.082(5) 0.078(4) 0.004(3) 0.027(3) -0.015(3)
N3 0.108(6) 0.073(5) 0.070(4) 0.002(4) 0.031(4) 0.008(4)
N4 0.070(4) 0.097(6) 0.081(4) 0.027(4) 0.044(3) 0.034(4)
N5 0.053(3) 0.048(4) 0.053(3) -0.004(3) -0.019(3) 0.008(3)
N6 0.054(3) 0.058(4) 0.072(4) -0.026(3) 0.030(3) -0.011(3)
C1 0.024(2) 0.053(4) 0.032(3) -0.007(3) 0.002(2) -0.001(2)
C2 0.035(3) 0.085(5) 0.032(3) -0.004(3) 0.013(2) 0.008(3)
C3 0.043(3) 0.107(5) 0.031(3) 0.009(3) 0.014(3) 0.043(3)
C4 0.047(3) 0.066(4) 0.019(2) 0.002(3) 0.004(2) 0.013(3)
C5 0.027(2) 0.043(3) 0.040(3) -0.013(2) 0.014(2) -0.001(2)
C6 0.030(2) 0.033(3) 0.031(3) -0.007(2) 0.005(2) 0.004(2)
C7 0.051(3) 0.071(4) 0.037(3) 0.002(3) 0.022(3) -0.012(3)
C8 0.066(4) 0.062(4) 0.039(3) -0.009(3) 0.022(3) 0.002(3)
C9 0.039(3) 0.072(4) 0.037(3) -0.003(3) 0.013(2) 0.008(3)
C10 0.038(3) 0.112(6) 0.045(3) -0.008(3) 0.016(3) -0.002(3)
C11 0.058(4) 0.333(15) 0.021(3) 0.012(6) 0.012(3) 0.051(7)
C12 0.118(8) 0.281(15) 0.107(7) 0.020(9) 0.056(6) -0.043(9)
C13 0.023(3) 0.060(4) 0.050(3) -0.003(3) -0.004(2) -0.012(3)
C14 0.030(3) 0.065(4) 0.040(3) 0.007(3) 0.012(2) 0.001(3)
C15 0.025(2) 0.039(3) 0.033(3) -0.004(2) 0.008(2) 0.002(2)
C16 0.018(2) 0.051(4) 0.041(3) -0.012(3) -0.001(2) 0.000(2)
C17 0.047(3) 0.033(3) 0.059(4) -0.006(3) 0.017(3) -0.001(3)
C18 0.026(3) 0.056(4) 0.056(4) -0.021(3) -0.006(3) 0.007(3)
C19 0.042(3) 0.059(4) 0.046(3) -0.004(3) 0.003(3) 0.013(3)
C20 0.036(3) 0.035(3) 0.042(3) -0.004(2) 0.003(2) 0.012(2)
C21 0.037(3) 0.091(5) 0.043(3) 0.001(3) 0.022(3) 0.013(3)
C22 0.058(4) 0.068(5) 0.039(3) 0.007(3) 0.029(3) 0.024(3)
C23 0.045(3) 0.077(5) 0.040(3) 0.008(3) 0.022(3) 0.027(3)
C24 0.053(4) 0.077(5) 0.055(4) 0.013(3) 0.032(3) 0.011(3)
C25 0.036(3) 0.100(5) 0.050(4) 0.013(4) 0.028(3) 0.015(3)
C26 0.061(4) 0.093(6) 0.061(4) 0.038(4) 0.025(3) 0.017(4)
C27 0.066(4) 0.073(5) 0.066(4) 0.005(4) 0.032(4) 0.006(4)
C28 0.057(4) 0.058(4) 0.057(4) 0.020(3) 0.027(3) 0.021(3)
C29 0.064(4) 0.054(4) 0.036(3) -0.008(3) 0.024(3) 0.011(3)
C30 0.040(3) 0.046(3) 0.034(3) 0.010(3) 0.025(2) 0.004(3)
C31 0.034(3) 0.044(3) 0.027(3) 0.009(2) 0.008(2) 0.010(2)
C32 0.035(3) 0.055(4) 0.028(3) -0.002(2) 0.015(2) 0.002(3)
C33 0.040(3) 0.069(4) 0.024(3) -0.006(3) 0.008(2) -0.006(3)
C34 0.038(3) 0.073(4) 0.031(3) 0.001(3) 0.010(2) -0.002(3)
C35 0.038(3) 0.068(4) 0.045(3) 0.020(3) 0.006(3) 0.003(3)
C36 0.041(3) 0.057(4) 0.031(3) 0.012(3) 0.019(2) 0.010(3)

loop_
_atom_type_symbol
_atom_type_description
_atom_type_scat_dispersion_real
_atom_type_scat_dispersion_imag
_atom_type_scat_source
C C 0.0033 0.0016 'International Tables Vol C Tables 4.2.6.8 and 6.1.1.4'
H H 0.0000 0.0000 'International Tables Vol C Tables 4.2.6.8 and 6.1.1.4'
N N 0.0061 0.0033 'International Tables Vol C Tables 4.2.6.8 and 6.1.1.4'
O O 0.0106 0.0060 'International Tables Vol C Tables 4.2.6.8 and 6.1.1.4'
S S 0.1246 0.1234 'International Tables Vol C Tables 4.2.6.8 and 6.1.1.4'

loop_
_geom_angle_atom_site_label_1
_geom_angle_atom_site_label_2
_geom_angle_atom_site_label_3
_geom_angle
C14 O14 C13 114.7(4)
C22 O16 C21 114.5(5)
C30 O18 C29 116.6(4)
O2 N1 O1 123.9(5)
O2 N1 C33 116.9(5)
O1 N1 C33 119.1(5)
O3 N2 O4 123.6(6)
O3 N2 C35 117.9(6)
O4 N2 C35 118.4(6)
O5 N3 O6 125.2(7)
O5 N3 C27 117.1(7)
O6 N3 C27 117.4(7)
O7 N4 O8 126.2(6)
O7 N4 C25 119.9(7)
O8 N4 C25 113.9(7)
O11 N5 O12 123.1(6)
O11 N5 C19 119.9(6)
O12 N5 C19 117.1(5)
O10 N6 O9 124.4(5)
O10 N6 C17 116.8(6)
O9 N6 C17 118.7(5)
C2 C1 C6 118.6(4)
C2 C1 C7 120.4(4)
C6 C1 C7 121.0(5)
C1 C2 C3 121.9(5)
C1 C2 C21 119.4(5)
C3 C2 C21 118.7(5)
C2 C3 C4 120.0(5)
C2 C3 C11 120.8(5)
C4 C3 C11 118.2(5)
C3 C4 C5 118.6(4)
C3 C4 C29 122.7(5)
C5 C4 C29 118.2(5)
C6 C5 C4 120.1(4)
C6 C5 C9 121.5(4)
C4 C5 C9 118.3(4)
C5 C6 C1 120.1(4)
C5 C6 C13 120.0(4)
C1 C6 C13 119.9(4)
C1 C7 C8 111.2(4)
C5 C9 C10 110.5(4)
C12 C11 C3 105.7(10)
O14 C13 C6 109.2(4)
O13 C14 O14 126.3(5)
O13 C14 C15 122.5(5)
O14 C14 C15 111.1(5)
C20 C15 C16 120.1(4)
C20 C15 C14 119.1(5)
C16 C15 C14 120.8(4)
C17 C16 C15 116.7(5)
C18 C17 C16 125.2(6)
C18 C17 N6 117.8(5)
C16 C17 N6 117.0(5)
C17 C18 C19 115.3(5)
C20 C19 C18 121.8(5)
C20 C19 N5 121.1(6)
C18 C19 N5 117.2(5)
C19 C20 C15 120.9(5)
O16 C21 C2 108.5(5)
O15 C22 O16 125.0(6)
O15 C22 C23 122.1(5)
O16 C22 C23 112.9(5)
C28 C23 C24 118.2(6)
C28 C23 C22 124.0(5)
C24 C23 C22 117.8(6)
C25 C24 C23 120.4(6)
C24 C25 C26 122.7(6)
C24 C25 N4 120.6(7)
C26 C25 N4 116.7(6)
C25 C26 C27 116.6(6)
C28 C27 C26 122.1(7)
C28 C27 N3 118.6(6)
C26 C27 N3 119.2(7)
C27 C28 C23 119.9(6)
O18 C29 C4 109.5(5)
O17 C30 O18 124.5(5)
O17 C30 C31 122.9(4)
O18 C30 C31 112.5(4)
C36 C31 C32 119.9(5)
C36 C31 C30 122.0(4)
C32 C31 C30 118.1(4)
C33 C32 C31 118.1(5)
C34 C33 C32 123.8(5)
C34 C33 N1 118.4(5)
C32 C33 N1 117.8(5)
C33 C34 C35 116.5(5)
C34 C35 C36 122.4(5)
C34 C35 N2 118.2(6)
C36 C35 N2 119.4(5)
C31 C36 C35 119.2(5)

loop_
_geom_bond_atom_site_label_1
_geom_bond_atom_site_label_2
_geom_bond_distance
O1 N1 1.219(6)
O2 N1 1.212(6)
O3 N2 1.229(7)
O4 N2 1.229(7)
O5 N3 1.211(7)
O6 N3 1.215(7)
O7 N4 1.209(8)
O8 N4 1.227(8)
O9 N6 1.241(6)
O10 N6 1.224(6)
O11 N5 1.190(6)
O12 N5 1.222(6)
O13 C14 1.194(6)
O14 C14 1.344(6)
O14 C13 1.473(5)
O15 C22 1.202(7)
O16 C22 1.321(6)
O16 C21 1.471(7)
O17 C30 1.197(6)
O18 C30 1.326(5)
O18 C29 1.468(6)
N1 C33 1.467(7)
N2 C35 1.484(7)
N3 C27 1.495(9)
N4 C25 1.487(7)
N5 C19 1.464(7)
N6 C17 1.490(7)
C1 C2 1.386(7)
C1 C6 1.429(6)
C1 C7 1.525(7)
C2 C3 1.395(7)
C2 C21 1.525(7)
C3 C4 1.398(7)
C3 C11 1.633(10)
C4 C5 1.444(7)
C4 C29 1.475(7)
C5 C6 1.392(6)
C5 C9 1.534(6)
C6 C13 1.498(7)
C7 C8 1.542(7)
C9 C10 1.557(8)
C11 C12 1.419(12)
C14 C15 1.509(7)
C15 C20 1.366(6)
C15 C16 1.413(7)
C16 C17 1.394(7)
C17 C18 1.349(7)
C18 C19 1.435(8)
C19 C20 1.354(7)
C22 C23 1.493(8)
C23 C28 1.378(8)
C23 C24 1.419(7)
C24 C25 1.348(8)
C25 C26 1.372(9)
C26 C27 1.407(8)
C27 C28 1.373(8)
C30 C31 1.511(7)
C31 C36 1.353(7)
C31 C32 1.404(6)
C32 C33 1.377(7)
C33 C34 1.351(7)
C34 C35 1.377(7)
C35 C36 1.394(7)
